data_7244701
loop_
_publ_author_name
'Chahine, Ali'
'Chaffee, Alan L.'
'Knowles, Gregory P.'
'Turner, David Roger'
'Batten, Stuart R.'

_publ_section_title
;
 Highly Connected Framework Materials from Flexible Tetra-Isophthalate
 Ligands
;
_journal_name_full CrystEngComm
_journal_paper_doi 10.1039/D2CE00269H
_journal_year 2022
_chemical_formula_moiety 'Cl, C39 H35 N2 O16, 3(H2 O)'
_chemical_formula_sum 'C39 H41 Cl N2 O19'
_chemical_formula_weight 877.19
_space_group_crystal_system triclinic
_space_group_IT_number 2
_space_group_name_Hall '-P 1'
_space_group_name_H-M_alt 'P -1'
_atom_sites_solution_hydrogens mixed
_atom_sites_solution_primary iterative
_audit_creation_date 2020-04-30
_audit_creation_method
;
Olex2 1.3
(compiled 2020.02.04 svn.rd84adfe8 for OlexSys, GUI svn.r6032)
;
_audit_update_record
;
2022-02-10 deposited with the CCDC.	2022-03-30 downloaded from the CCDC.
;
_cell_angle_alpha 83.42(3)
_cell_angle_beta 80.88(3)
_cell_angle_gamma 78.36(3)
_cell_formula_units_Z 2
_cell_length_a 9.4300(19)
_cell_length_b 9.790(2)
_cell_length_c 21.430(4)
_cell_measurement_reflns_used 47129
_cell_measurement_temperature 100(2)
_cell_measurement_theta_max 26.733
_cell_measurement_theta_min 0.966
_cell_volume 1906.2(7)
_computing_cell_refinement 'XDS (Kabsch, 1993)'
_computing_data_collection 'AS QEGUI'
_computing_data_reduction 'XDS (Kabsch, 1993)'
_computing_molecular_graphics 'Olex2 1.3 (Dolomanov et al., 2009)'
_computing_publication_material 'Olex2 1.3 (Dolomanov et al., 2009)'
_computing_structure_refinement 'SHELXL 2018/3 (Sheldrick, 2015)'
_computing_structure_solution 'olex2.solve 1.3 (Bourhis et al., 2015)'
_diffrn_ambient_temperature 100(2)
_diffrn_measured_fraction_theta_full 0.988
_diffrn_measured_fraction_theta_max 0.988
_diffrn_measurement_device_type 'Dectris Eiger 16M'
_diffrn_measurement_method 'Omega Scan'
_diffrn_radiation_monochromator 'Silicon Double Crystal'
_diffrn_radiation_source 'MX2 Beamline Australian Synchrotron'
_diffrn_radiation_type Synchrotron
_diffrn_radiation_wavelength 0.71073
_diffrn_reflns_av_R_equivalents 0.1034
_diffrn_reflns_av_unetI/netI 0.0652
_diffrn_reflns_Laue_measured_fraction_full 0.988
_diffrn_reflns_Laue_measured_fraction_max 0.988
_diffrn_reflns_limit_h_max 11
_diffrn_reflns_limit_h_min -11
_diffrn_reflns_limit_k_max 12
_diffrn_reflns_limit_k_min -12
_diffrn_reflns_limit_l_max 27
_diffrn_reflns_limit_l_min -27
_diffrn_reflns_number 47129
_diffrn_reflns_point_group_measured_fraction_full 0.988
_diffrn_reflns_point_group_measured_fraction_max 0.988
_diffrn_reflns_theta_full 25.242
_diffrn_reflns_theta_max 26.733
_diffrn_reflns_theta_min 0.966
_diffrn_standards_number 0
_exptl_absorpt_coefficient_mu 0.190
_exptl_absorpt_correction_type multi-scan
_exptl_absorpt_process_details 'XDS (Kabsch, 1993)'
_exptl_crystal_colour colourless
_exptl_crystal_density_diffrn 1.528
_exptl_crystal_description plate
_exptl_crystal_F_000 916
_exptl_crystal_size_max 0.01
_exptl_crystal_size_mid 0.01
_exptl_crystal_size_min 0.01
_exptl_transmission_factor_max 0.4376
_exptl_transmission_factor_min 0.3176
_refine_diff_density_max 1.200
_refine_diff_density_min -0.723
_refine_diff_density_rms 0.113
_refine_ls_extinction_method none
_refine_ls_goodness_of_fit_ref 1.090
_refine_ls_hydrogen_treatment constr
_refine_ls_matrix_type full
_refine_ls_number_parameters 567
_refine_ls_number_reflns 7993
_refine_ls_number_restraints 0
_refine_ls_restrained_S_all 1.090
_refine_ls_R_factor_all 0.0726
_refine_ls_R_factor_gt 0.0628
_refine_ls_shift/su_max 0.000
_refine_ls_shift/su_mean 0.000
_refine_ls_structure_factor_coef Fsqd
_refine_ls_weighting_details 'w=1/[\s^2^(Fo^2^)+(0.1417P)^2^+0.7186P] where P=(Fo^2^+2Fc^2^)/3'
_refine_ls_weighting_scheme calc
_refine_ls_wR_factor_gt 0.1855
_refine_ls_wR_factor_ref 0.2104
_reflns_Friedel_coverage 0.000
_reflns_number_gt 6860
_reflns_number_total 7993
_reflns_threshold_expression 'I > 2\s(I)'
_cod_data_source_file d2ce00269h2.cif
_cod_data_source_block L2
_cod_depositor_comments
;
The following automatic conversions were performed:

data name '__diffrn_radiation_type' was replaced with
'_diffrn_radiation_type'.

Automatic conversion script
Id: cif_correct_tags 7550 2019-12-06 10:49:48Z antanas 

The following automatic conversions were performed:

data item '_exptl_absorpt_correction_type' value 'Multi-Scan' was
changed to 'multi-scan' in accordance with the
/home/data/users/saulius/crontab/automatic-downloads/rss-feeds/RSC/lib/dictionaries/cif_core.dic
dictionary named 'cif_core.dic' version 2.4.2 last updated on
2011-04-26.

Automatic conversion script
Id: cif_fix_values 7556 2019-12-06 15:28:31Z antanas 
;
_cod_database_code 7244701
_shelx_shelxl_version_number 2018/3
_shelx_space_group_comment
;
The symmetry employed for this shelxl refinement is uniquely defined
by the following loop, which should always be used as a source of
symmetry information in preference to the above space-group names.
They are only intended as comments.
;
_olex2_refinement_description
;
1. Fixed Uiso
 At 1.2 times of:
  All C(H) groups, H8 of O8, All C(H,H) groups, All N(H) groups
 At 1.5 times of:
  All O(H,H) groups, H14 of O14, H12 of O12, H10 of O10, H15 of O15, H5 of O5,
   H2 of O2, H3 of O3
2.a Free rotating group:
 O17(H17A,H17B), O18(H18A,H18B), O19(H19C,H19D)
2.b Ternary CH refined with riding coordinates:
 N1(H1)
2.c Secondary CH2 refined with riding coordinates:
 C9(H9A,H9B), C10(H10A,H10B), C19(H19A,H19B), C20(H20A,H20B), C21(H21A,H21B),
 C22(H22A,H22B), C31(H31A,H31B)
2.d Aromatic/amide H refined with riding coordinates:
 C3(H3A), C6(H6), C8(H8A), C12(H12A), C15(H15A), C18(H18), C24(H24), C27(H27),
 C30(H30), C33(H33), C36(H36), C39(H39)
2.e Idealised tetrahedral OH refined as rotating group:
 O2(H2), O3(H3), O5(H5), O8(H8), O10(H10), O12(H12), O14(H14), O15(H15)
;
_olex2_submission_special_instructions 'No special instructions were received'

loop_
_space_group_symop_operation_xyz
'x, y, z'
'-x, -y, -z'

loop_
_atom_site_label
_atom_site_type_symbol
_atom_site_fract_x
_atom_site_fract_y
_atom_site_fract_z
_atom_site_U_iso_or_equiv
_atom_site_adp_type
_atom_site_occupancy
_atom_site_site_symmetry_order
_atom_site_calc_flag
_atom_site_refinement_flags_posn
_atom_site_refinement_flags_adp
_atom_site_refinement_flags_occupancy
_atom_site_disorder_assembly
_atom_site_disorder_group
Cl1 Cl 0.34857(6) 0.22867(5) 0.10137(2) 0.02516(18) Uani 1 1 d . . . . .
O1 O 1.19958(19) 0.11156(19) -0.01857(8) 0.0302(4) Uani 1 1 d . . . . .
O2 O 1.18372(19) -0.04836(17) 0.06537(8) 0.0298(4) Uani 1 1 d . . . . .
H2 H 1.267098 -0.081571 0.049924 0.045 Uiso 1 1 calc R U . . .
O3 O 0.8066(2) 0.52939(19) -0.01807(9) 0.0368(5) Uani 1 1 d . . . . .
H3 H 0.759533 0.599050 -0.035408 0.055 Uiso 1 1 calc R U . . .
O4 O 0.6068(2) 0.54999(19) 0.05555(10) 0.0415(5) Uani 1 1 d . . . . .
O5 O 1.08160(19) -0.33106(17) 0.14588(9) 0.0303(4) Uani 1 1 d . . . . .
H5 H 1.169994 -0.360676 0.139897 0.045 Uiso 1 1 calc R U . . .
O6 O 1.07914(18) -0.54921(17) 0.19068(8) 0.0277(4) Uani 1 1 d . . . . .
O7 O 0.61563(19) -0.64892(17) 0.31341(8) 0.0286(4) Uani 1 1 d . . . . .
O8 O 0.41013(18) -0.48919(17) 0.31208(8) 0.0276(4) Uani 1 1 d . . . . .
H8 H 0.372321 -0.554775 0.329342 0.033 Uiso 1 1 calc R U . . .
O9 O 0.19300(19) 0.84538(18) 0.25083(9) 0.0323(4) Uani 1 1 d . . . . .
O10 O -0.02910(18) 0.98124(17) 0.26826(8) 0.0286(4) Uani 1 1 d . . . . .
H10 H 0.013204 1.041567 0.248425 0.043 Uiso 1 1 calc R U . . .
O11 O -0.45017(17) 0.80778(16) 0.38054(8) 0.0255(4) Uani 1 1 d . . . . .
O12 O -0.42492(17) 0.59368(17) 0.43219(8) 0.0271(4) Uani 1 1 d . . . . .
H12 H -0.514113 0.615302 0.440221 0.041 Uiso 1 1 calc R U . . .
O13 O -0.27727(17) 0.33380(16) 0.53975(8) 0.0234(3) Uani 1 1 d . . . . .
O14 O -0.26433(17) 0.13134(16) 0.60108(8) 0.0261(4) Uani 1 1 d . . . . .
H14 H -0.353701 0.151855 0.603981 0.039 Uiso 1 1 calc R U . . .
O15 O 0.20776(18) -0.18128(17) 0.61810(8) 0.0258(4) Uani 1 1 d . . . . .
H15 H 0.266524 -0.240924 0.635524 0.039 Uiso 1 1 calc R U . . .
O16 O 0.40920(18) -0.13842(17) 0.55413(8) 0.0285(4) Uani 1 1 d . . . . .
N1 N 0.54572(19) 0.04829(17) 0.19139(8) 0.0185(4) Uani 1 1 d . . . . .
H1 H 0.496351 0.129832 0.166924 0.022 Uiso 1 1 calc R U . . .
N2 N 0.24939(19) 0.32474(17) 0.36393(8) 0.0174(4) Uani 1 1 d . . . . .
C1 C 1.1338(3) 0.0674(2) 0.03037(10) 0.0240(5) Uani 1 1 d . . . . .
C2 C 0.9850(2) 0.1382(2) 0.05870(10) 0.0217(4) Uani 1 1 d . . . . .
C3 C 0.9249(3) 0.2697(2) 0.03189(10) 0.0244(5) Uani 1 1 d . . . . .
H3A H 0.974619 0.310121 -0.004248 0.029 Uiso 1 1 calc R U . . .
C4 C 0.7896(3) 0.3406(2) 0.05957(11) 0.0248(5) Uani 1 1 d . . . . .
C5 C 0.7245(3) 0.4829(3) 0.03247(12) 0.0299(5) Uani 1 1 d . . . . .
C6 C 0.7135(2) 0.2783(2) 0.11317(11) 0.0241(5) Uani 1 1 d . . . . .
H6 H 0.624439 0.326525 0.131812 0.029 Uiso 1 1 calc R U . . .
C7 C 0.7700(2) 0.1440(2) 0.13899(10) 0.0210(4) Uani 1 1 d . . . . .
C8 C 0.9077(2) 0.0760(2) 0.11138(10) 0.0213(4) Uani 1 1 d . . . . .
H8A H 0.947857 -0.012209 0.128643 0.026 Uiso 1 1 calc R U . . .
C9 C 0.6930(2) 0.0802(2) 0.19841(10) 0.0212(4) Uani 1 1 d . . . . .
H9A H 0.679006 0.143610 0.231412 0.025 Uiso 1 1 calc R U . . .
H9B H 0.755240 -0.005972 0.212152 0.025 Uiso 1 1 calc R U . . .
C10 C 0.5544(2) -0.0778(2) 0.15370(10) 0.0196(4) Uani 1 1 d . . . . .
H10A H 0.456003 -0.085945 0.148884 0.024 Uiso 1 1 calc R U . . .
H10B H 0.606384 -0.060281 0.111622 0.024 Uiso 1 1 calc R U . . .
C11 C 0.6297(2) -0.2159(2) 0.18362(10) 0.0191(4) Uani 1 1 d . . . . .
C12 C 0.5531(2) -0.3031(2) 0.22594(10) 0.0197(4) Uani 1 1 d . . . . .
H12A H 0.453364 -0.274837 0.238331 0.024 Uiso 1 1 calc R U . . .
C13 C 0.6256(2) -0.4337(2) 0.25008(10) 0.0196(4) Uani 1 1 d . . . . .
C14 C 0.5451(2) -0.5322(2) 0.29576(10) 0.0217(4) Uani 1 1 d . . . . .
C15 C 0.7752(2) -0.4755(2) 0.23138(10) 0.0202(4) Uani 1 1 d . . . . .
H15A H 0.823419 -0.562269 0.246782 0.024 Uiso 1 1 calc R U . . .
C16 C 0.8528(2) -0.3879(2) 0.18979(10) 0.0201(4) Uani 1 1 d . . . . .
C17 C 1.0149(2) -0.4312(2) 0.17468(10) 0.0226(5) Uani 1 1 d . . . . .
C18 C 0.7804(2) -0.2592(2) 0.16475(10) 0.0206(4) Uani 1 1 d . . . . .
H18 H 0.831770 -0.202352 0.135708 0.025 Uiso 1 1 calc R U . . .
C19 C 0.4521(2) 0.0388(2) 0.25535(10) 0.0199(4) Uani 1 1 d . . . . .
H19A H 0.511541 -0.010851 0.286854 0.024 Uiso 1 1 calc R U . . .
H19B H 0.375520 -0.012665 0.253220 0.024 Uiso 1 1 calc R U . . .
C20 C 0.3840(2) 0.1865(2) 0.27449(9) 0.0192(4) Uani 1 1 d . . . . .
H20A H 0.456142 0.246495 0.263739 0.023 Uiso 1 1 calc R U . . .
H20B H 0.302756 0.225122 0.251195 0.023 Uiso 1 1 calc R U . . .
C21 C 0.3304(2) 0.1828(2) 0.34537(9) 0.0185(4) Uani 1 1 d . . . . .
H21A H 0.266245 0.115297 0.356743 0.022 Uiso 1 1 calc R U . . .
H21B H 0.413307 0.153035 0.368571 0.022 Uiso 1 1 calc R U . . .
C22 C 0.0978(2) 0.3518(2) 0.34593(10) 0.0193(4) Uani 1 1 d . . . . .
H22A H 0.041147 0.291519 0.374058 0.023 Uiso 1 1 calc R U . . .
H22B H 0.104701 0.324698 0.303253 0.023 Uiso 1 1 calc R U . . .
C23 C 0.0149(2) 0.5008(2) 0.34811(10) 0.0202(4) Uani 1 1 d . . . . .
C24 C 0.0774(2) 0.6104(2) 0.31438(10) 0.0203(4) Uani 1 1 d . . . . .
H24 H 0.174490 0.593226 0.295674 0.024 Uiso 1 1 calc R U . . .
C25 C -0.0061(2) 0.7458(2) 0.30872(10) 0.0200(4) Uani 1 1 d . . . . .
C26 C 0.0649(2) 0.8608(2) 0.27281(10) 0.0225(5) Uani 1 1 d . . . . .
C27 C -0.1531(2) 0.7706(2) 0.33558(10) 0.0200(4) Uani 1 1 d . . . . .
H27 H -0.209686 0.859658 0.330618 0.024 Uiso 1 1 calc R U . . .
C28 C -0.2148(2) 0.6626(2) 0.36965(10) 0.0194(4) Uani 1 1 d . . . . .
C29 C -0.3743(2) 0.6940(2) 0.39515(10) 0.0201(4) Uani 1 1 d . . . . .
C30 C -0.1307(2) 0.5272(2) 0.37684(10) 0.0196(4) Uani 1 1 d . . . . .
H30 H -0.171752 0.455610 0.400564 0.024 Uiso 1 1 calc R U . . .
C31 C 0.2515(2) 0.3423(2) 0.43303(9) 0.0182(4) Uani 1 1 d . . . . .
H31A H 0.352288 0.329784 0.440442 0.022 Uiso 1 1 calc R U . . .
H31B H 0.204470 0.437146 0.441679 0.022 Uiso 1 1 calc R U . . .
C32 C 0.1762(2) 0.2414(2) 0.47902(9) 0.0178(4) Uani 1 1 d . . . . .
C33 C 0.0262(2) 0.2754(2) 0.50054(9) 0.0187(4) Uani 1 1 d . . . . .
H33 H -0.027189 0.360655 0.486193 0.022 Uiso 1 1 calc R U . . .
C34 C -0.0443(2) 0.1839(2) 0.54298(9) 0.0177(4) Uani 1 1 d . . . . .
C35 C -0.2065(2) 0.2236(2) 0.56168(10) 0.0186(4) Uani 1 1 d . . . . .
C36 C 0.0352(2) 0.0567(2) 0.56671(10) 0.0179(4) Uani 1 1 d . . . . .
H36 H -0.011348 -0.004413 0.595427 0.022 Uiso 1 1 calc R U . . .
C37 C 0.1853(2) 0.0234(2) 0.54649(9) 0.0186(4) Uani 1 1 d . . . . .
C38 C 0.2790(2) -0.1070(2) 0.57289(10) 0.0195(4) Uani 1 1 d . . . . .
C39 C 0.2547(2) 0.1141(2) 0.50266(9) 0.0181(4) Uani 1 1 d . . . . .
H39 H 0.354352 0.089698 0.488980 0.022 Uiso 1 1 calc R U . . .
O17 O 1.3550(2) -0.4623(2) 0.14362(10) 0.0371(4) Uani 1 1 d G . . . .
H17A H 1.334723 -0.540269 0.137813 0.056 Uiso 1 1 d G U . . .
H17B H 1.427565 -0.445959 0.116782 0.056 Uiso 1 1 d G U . . .
O18 O 1.4555(2) -0.1659(2) 0.02950(9) 0.0353(4) Uani 1 1 d G . . . .
H18A H 1.483752 -0.249974 0.043816 0.053 Uiso 1 1 d G U . . .
H18B H 1.499467 -0.152133 -0.007801 0.053 Uiso 1 1 d G U . . .
O19 O 0.0889(2) 1.17518(18) 0.20406(9) 0.0332(4) Uani 1 1 d G . . . .
H19C H 0.154279 1.159560 0.172183 0.050 Uiso 1 1 d G U . . .
H19D H 0.057417 1.262961 0.199995 0.050 Uiso 1 1 d G U . . .

loop_
_atom_site_aniso_label
_atom_site_aniso_U_11
_atom_site_aniso_U_22
_atom_site_aniso_U_33
_atom_site_aniso_U_23
_atom_site_aniso_U_13
_atom_site_aniso_U_12
Cl1 0.0241(3) 0.0204(3) 0.0250(3) 0.0019(2) -0.0026(2) 0.0072(2)
O1 0.0253(9) 0.0353(9) 0.0233(8) -0.0008(7) 0.0059(7) 0.0016(7)
O2 0.0222(8) 0.0240(8) 0.0345(9) 0.0009(7) 0.0062(7) 0.0065(6)
O3 0.0303(10) 0.0294(9) 0.0384(10) 0.0146(7) 0.0026(8) 0.0077(7)
O4 0.0309(10) 0.0277(9) 0.0512(12) 0.0115(8) 0.0075(9) 0.0099(8)
O5 0.0178(8) 0.0240(8) 0.0409(10) 0.0019(7) 0.0067(7) 0.0042(6)
O6 0.0190(8) 0.0204(8) 0.0360(9) 0.0002(7) 0.0025(7) 0.0078(6)
O7 0.0242(8) 0.0232(8) 0.0337(9) 0.0085(7) -0.0053(7) 0.0015(7)
O8 0.0193(8) 0.0225(8) 0.0334(9) 0.0064(7) 0.0044(7) 0.0029(6)
O9 0.0201(9) 0.0249(8) 0.0452(10) 0.0002(7) 0.0053(8) 0.0017(7)
O10 0.0220(8) 0.0196(8) 0.0377(9) 0.0060(7) -0.0001(7) 0.0037(6)
O11 0.0172(8) 0.0207(7) 0.0305(8) 0.0027(6) 0.0016(6) 0.0091(6)
O12 0.0153(8) 0.0222(8) 0.0352(9) 0.0050(7) 0.0043(7) 0.0062(6)
O13 0.0157(7) 0.0170(7) 0.0305(8) 0.0024(6) 0.0022(6) 0.0066(6)
O14 0.0146(7) 0.0193(7) 0.0350(9) 0.0068(6) 0.0067(7) 0.0061(6)
O15 0.0186(8) 0.0220(8) 0.0284(8) 0.0096(6) 0.0018(7) 0.0054(6)
O16 0.0165(8) 0.0242(8) 0.0354(9) 0.0087(7) 0.0016(7) 0.0078(6)
N1 0.0170(8) 0.0142(8) 0.0190(8) -0.0013(6) 0.0008(7) 0.0071(6)
N2 0.0153(8) 0.0134(7) 0.0180(8) 0.0001(6) 0.0007(7) 0.0072(6)
C1 0.0235(11) 0.0216(10) 0.0241(11) -0.0047(8) -0.0006(9) 0.0016(9)
C2 0.0202(11) 0.0205(10) 0.0214(10) -0.0028(8) 0.0013(8) 0.0005(8)
C3 0.0237(11) 0.0244(11) 0.0216(10) 0.0031(8) -0.0011(9) -0.0009(9)
C4 0.0208(11) 0.0208(10) 0.0288(11) 0.0035(9) -0.0005(9) -0.0001(8)
C5 0.0231(12) 0.0258(11) 0.0350(12) 0.0060(10) -0.0009(10) 0.0018(9)
C6 0.0167(10) 0.0205(10) 0.0309(11) -0.0005(9) 0.0001(9) 0.0034(8)
C7 0.0183(10) 0.0194(10) 0.0221(10) -0.0005(8) -0.0006(8) 0.0012(8)
C8 0.0188(10) 0.0175(9) 0.0247(10) -0.0023(8) -0.0020(9) 0.0029(8)
C9 0.0158(10) 0.0204(9) 0.0235(10) -0.0010(8) -0.0019(8) 0.0045(8)
C10 0.0208(10) 0.0142(9) 0.0193(9) -0.0013(7) 0.0000(8) 0.0053(8)
C11 0.0187(10) 0.0148(9) 0.0196(9) -0.0026(7) 0.0004(8) 0.0053(8)
C12 0.0158(10) 0.0176(9) 0.0213(10) -0.0040(8) 0.0008(8) 0.0056(8)
C13 0.0187(10) 0.0174(9) 0.0192(9) -0.0015(8) 0.0005(8) 0.0024(8)
C14 0.0199(10) 0.0204(10) 0.0225(10) -0.0004(8) -0.0025(9) 0.0008(8)
C15 0.0198(10) 0.0142(9) 0.0222(10) -0.0013(7) -0.0017(8) 0.0058(8)
C16 0.0190(10) 0.0169(9) 0.0201(10) -0.0030(8) 0.0018(8) 0.0041(8)
C17 0.0204(11) 0.0196(10) 0.0226(10) -0.0017(8) 0.0029(8) 0.0033(8)
C18 0.0189(10) 0.0171(9) 0.0212(10) -0.0016(8) 0.0023(8) 0.0034(8)
C19 0.0186(10) 0.0156(9) 0.0199(10) -0.0015(7) 0.0032(8) 0.0054(8)
C20 0.0189(10) 0.0135(9) 0.0193(10) 0.0005(7) 0.0039(8) 0.0044(7)
C21 0.0173(10) 0.0117(8) 0.0203(10) 0.0000(7) 0.0033(8) 0.0063(7)
C22 0.0148(10) 0.0161(9) 0.0215(10) -0.0021(7) 0.0008(8) 0.0074(7)
C23 0.0194(10) 0.0162(9) 0.0205(10) -0.0018(7) -0.0031(8) 0.0078(8)
C24 0.0149(10) 0.0199(10) 0.0210(10) -0.0019(8) -0.0007(8) 0.0069(8)
C25 0.0182(10) 0.0182(10) 0.0207(10) -0.0005(8) -0.0012(8) 0.0020(8)
C26 0.0200(11) 0.0210(10) 0.0236(10) -0.0024(8) -0.0025(9) 0.0033(8)
C27 0.0192(10) 0.0163(9) 0.0201(9) -0.0021(7) -0.0033(8) 0.0075(8)
C28 0.0171(10) 0.0173(9) 0.0195(9) -0.0026(7) -0.0012(8) 0.0065(8)
C29 0.0190(10) 0.0167(9) 0.0202(10) -0.0018(7) -0.0008(8) 0.0054(8)
C30 0.0193(10) 0.0163(9) 0.0183(9) -0.0001(7) -0.0010(8) 0.0062(8)
C31 0.0162(9) 0.0142(9) 0.0196(9) -0.0012(7) 0.0015(8) 0.0042(7)
C32 0.0189(10) 0.0152(9) 0.0157(9) -0.0022(7) 0.0003(8) 0.0036(8)
C33 0.0186(10) 0.0145(9) 0.0188(9) -0.0020(7) -0.0021(8) 0.0065(7)
C34 0.0145(10) 0.0161(9) 0.0185(9) -0.0038(7) 0.0010(8) 0.0052(8)
C35 0.0170(10) 0.0160(9) 0.0187(9) -0.0028(7) 0.0010(8) 0.0050(7)
C36 0.0170(10) 0.0147(9) 0.0181(9) -0.0013(7) 0.0006(8) 0.0038(7)
C37 0.0170(10) 0.0150(9) 0.0196(9) -0.0026(7) -0.0020(8) 0.0071(8)
C38 0.0169(10) 0.0152(9) 0.0221(10) -0.0003(7) -0.0013(8) 0.0052(8)
C39 0.0150(9) 0.0170(9) 0.0189(9) -0.0031(7) 0.0008(8) 0.0030(8)
O17 0.0237(9) 0.0336(10) 0.0491(11) -0.0071(8) 0.0058(8) -0.0005(7)
O18 0.0299(10) 0.0334(9) 0.0330(9) -0.0014(7) 0.0029(8) 0.0099(8)
O19 0.0369(10) 0.0253(8) 0.0332(9) 0.0008(7) 0.0040(8) -0.0049(7)

loop_
_atom_type_symbol
_atom_type_description
_atom_type_scat_dispersion_real
_atom_type_scat_dispersion_imag
_atom_type_scat_source
C C 0.0033 0.0016 'International Tables Vol C Tables 4.2.6.8 and 6.1.1.4'
H H 0.0000 0.0000 'International Tables Vol C Tables 4.2.6.8 and 6.1.1.4'
Cl Cl 0.1484 0.1585 'International Tables Vol C Tables 4.2.6.8 and 6.1.1.4'
N N 0.0061 0.0033 'International Tables Vol C Tables 4.2.6.8 and 6.1.1.4'
O O 0.0106 0.0060 'International Tables Vol C Tables 4.2.6.8 and 6.1.1.4'

loop_
_geom_angle_atom_site_label_1
_geom_angle_atom_site_label_2
_geom_angle_atom_site_label_3
_geom_angle
_geom_angle_site_symmetry_1
_geom_angle_site_symmetry_3
_geom_angle_publ_flag
C1 O2 H2 109.5 . . ?
C5 O3 H3 109.5 . . ?
C17 O5 H5 109.5 . . ?
C14 O8 H8 109.5 . . ?
C26 O10 H10 109.5 . . ?
C29 O12 H12 109.5 . . ?
C35 O14 H14 109.5 . . ?
C38 O15 H15 109.5 . . ?
C9 N1 H1 106.1 . . ?
C9 N1 C10 114.38(16) . . ?
C10 N1 H1 106.1 . . ?
C19 N1 H1 106.1 . . ?
C19 N1 C9 110.46(16) . . ?
C19 N1 C10 112.89(17) . . ?
C21 N2 C31 112.05(15) . . ?
C22 N2 C21 109.92(16) . . ?
C22 N2 C31 113.34(15) . . ?
O1 C1 O2 124.6(2) . . ?
O1 C1 C2 123.5(2) . . ?
O2 C1 C2 111.9(2) . . ?
C3 C2 C1 118.9(2) . . ?
C8 C2 C1 121.2(2) . . ?
C8 C2 C3 119.9(2) . . ?
C2 C3 H3A 120.1 . . ?
C2 C3 C4 119.8(2) . . ?
C4 C3 H3A 120.1 . . ?
C3 C4 C5 120.7(2) . . ?
C3 C4 C6 120.0(2) . . ?
C6 C4 C5 119.3(2) . . ?
O3 C5 C4 113.2(2) . . ?
O4 C5 O3 123.6(2) . . ?
O4 C5 C4 123.1(2) . . ?
C4 C6 H6 119.6 . . ?
C7 C6 C4 120.7(2) . . ?
C7 C6 H6 119.6 . . ?
C6 C7 C8 118.3(2) . . ?
C6 C7 C9 120.87(19) . . ?
C8 C7 C9 120.53(19) . . ?
C2 C8 C7 121.2(2) . . ?
C2 C8 H8A 119.4 . . ?
C7 C8 H8A 119.4 . . ?
N1 C9 H9A 108.7 . . ?
N1 C9 H9B 108.7 . . ?
C7 C9 N1 114.28(17) . . ?
C7 C9 H9A 108.7 . . ?
C7 C9 H9B 108.7 . . ?
H9A C9 H9B 107.6 . . ?
N1 C10 H10A 108.6 . . ?
N1 C10 H10B 108.6 . . ?
H10A C10 H10B 107.6 . . ?
C11 C10 N1 114.45(16) . . ?
C11 C10 H10A 108.6 . . ?
C11 C10 H10B 108.6 . . ?
C12 C11 C10 122.16(19) . . ?
C12 C11 C18 119.69(19) . . ?
C18 C11 C10 118.1(2) . . ?
C11 C12 H12A 119.8 . . ?
C11 C12 C13 120.44(19) . . ?
C13 C12 H12A 119.8 . . ?
C12 C13 C14 121.82(19) . . ?
C15 C13 C12 119.5(2) . . ?
C15 C13 C14 118.66(18) . . ?
O7 C14 O8 125.3(2) . . ?
O7 C14 C13 118.3(2) . . ?
O8 C14 C13 116.47(19) . . ?
C13 C15 H15A 119.8 . . ?
C16 C15 C13 120.31(19) . . ?
C16 C15 H15A 119.8 . . ?
C15 C16 C17 118.81(18) . . ?
C15 C16 C18 120.2(2) . . ?
C18 C16 C17 120.9(2) . . ?
O5 C17 C16 114.21(18) . . ?
O6 C17 O5 123.7(2) . . ?
O6 C17 C16 122.1(2) . . ?
C11 C18 H18 120.1 . . ?
C16 C18 C11 119.8(2) . . ?
C16 C18 H18 120.1 . . ?
N1 C19 H19A 109.8 . . ?
N1 C19 H19B 109.8 . . ?
N1 C19 C20 109.55(17) . . ?
H19A C19 H19B 108.2 . . ?
C20 C19 H19A 109.8 . . ?
C20 C19 H19B 109.8 . . ?
C19 C20 H20A 109.6 . . ?
C19 C20 H20B 109.6 . . ?
H20A C20 H20B 108.1 . . ?
C21 C20 C19 110.48(17) . . ?
C21 C20 H20A 109.6 . . ?
C21 C20 H20B 109.6 . . ?
N2 C21 C20 111.18(16) . . ?
N2 C21 H21A 109.4 . . ?
N2 C21 H21B 109.4 . . ?
C20 C21 H21A 109.4 . . ?
C20 C21 H21B 109.4 . . ?
H21A C21 H21B 108.0 . . ?
N2 C22 H22A 108.3 . . ?
N2 C22 H22B 108.3 . . ?
N2 C22 C23 116.03(18) . . ?
H22A C22 H22B 107.4 . . ?
C23 C22 H22A 108.3 . . ?
C23 C22 H22B 108.3 . . ?
C24 C23 C22 119.86(19) . . ?
C30 C23 C22 119.9(2) . . ?
C30 C23 C24 119.75(18) . . ?
C23 C24 H24 119.9 . . ?
C23 C24 C25 120.2(2) . . ?
C25 C24 H24 119.9 . . ?
C24 C25 C26 118.7(2) . . ?
C27 C25 C24 119.7(2) . . ?
C27 C25 C26 121.54(18) . . ?
O9 C26 O10 124.2(2) . . ?
O9 C26 C25 123.78(19) . . ?
O10 C26 C25 112.06(19) . . ?
C25 C27 H27 119.9 . . ?
C28 C27 C25 120.15(18) . . ?
C28 C27 H27 119.9 . . ?
C27 C28 C29 117.75(17) . . ?
C27 C28 C30 120.4(2) . . ?
C30 C28 C29 121.8(2) . . ?
O11 C29 O12 123.7(2) . . ?
O11 C29 C28 120.4(2) . . ?
O12 C29 C28 115.83(17) . . ?
C23 C30 C28 119.7(2) . . ?
C23 C30 H30 120.2 . . ?
C28 C30 H30 120.2 . . ?
N2 C31 H31A 108.7 . . ?
N2 C31 H31B 108.7 . . ?
H31A C31 H31B 107.6 . . ?
C32 C31 N2 114.13(17) . . ?
C32 C31 H31A 108.7 . . ?
C32 C31 H31B 108.7 . . ?
C33 C32 C31 120.53(18) . . ?
C39 C32 C31 121.17(19) . . ?
C39 C32 C33 118.3(2) . . ?
C32 C33 H33 119.4 . . ?
C34 C33 C32 121.13(18) . . ?
C34 C33 H33 119.4 . . ?
C33 C34 C35 118.42(18) . . ?
C33 C34 C36 120.29(19) . . ?
C36 C34 C35 121.3(2) . . ?
O13 C35 O14 124.0(2) . . ?
O13 C35 C34 121.5(2) . . ?
O14 C35 C34 114.53(17) . . ?
C34 C36 H36 120.6 . . ?
C37 C36 C34 118.9(2) . . ?
C37 C36 H36 120.6 . . ?
C36 C37 C38 121.8(2) . . ?
C39 C37 C36 120.52(18) . . ?
C39 C37 C38 117.65(19) . . ?
O15 C38 C37 114.10(18) . . ?
O16 C38 O15 123.89(19) . . ?
O16 C38 C37 122.0(2) . . ?
C32 C39 H39 119.6 . . ?
C37 C39 C32 120.87(19) . . ?
C37 C39 H39 119.6 . . ?
H17A O17 H17B 109.5 . . ?
H18A O18 H18B 109.5 . . ?
H19C O19 H19D 104.5 . . ?

loop_
_geom_bond_atom_site_label_1
_geom_bond_atom_site_label_2
_geom_bond_distance
_geom_bond_site_symmetry_2
_geom_bond_publ_flag
O1 C1 1.212(3) . ?
O2 H2 0.8200 . ?
O2 C1 1.331(3) . ?
O3 H3 0.8200 . ?
O3 C5 1.321(3) . ?
O4 C5 1.230(3) . ?
O5 H5 0.8200 . ?
O5 C17 1.313(3) . ?
O6 C17 1.229(3) . ?
O7 C14 1.251(3) . ?
O8 H8 0.8200 . ?
O8 C14 1.263(3) . ?
O9 C26 1.211(3) . ?
O10 H10 0.8200 . ?
O10 C26 1.328(3) . ?
O11 C29 1.233(3) . ?
O12 H12 0.8200 . ?
O12 C29 1.309(3) . ?
O13 C35 1.234(3) . ?
O14 H14 0.8200 . ?
O14 C35 1.306(3) . ?
O15 H15 0.8200 . ?
O15 C38 1.322(3) . ?
O16 C38 1.218(3) . ?
N1 H1 0.9800 . ?
N1 C9 1.517(3) . ?
N1 C10 1.533(2) . ?
N1 C19 1.512(3) . ?
N2 C21 1.508(2) . ?
N2 C22 1.503(3) . ?
N2 C31 1.514(2) . ?
C1 C2 1.500(3) . ?
C2 C3 1.396(3) . ?
C2 C8 1.392(3) . ?
C3 H3A 0.9300 . ?
C3 C4 1.399(3) . ?
C4 C5 1.495(3) . ?
C4 C6 1.401(4) . ?
C6 H6 0.9300 . ?
C6 C7 1.400(3) . ?
C7 C8 1.406(3) . ?
C7 C9 1.499(3) . ?
C8 H8A 0.9300 . ?
C9 H9A 0.9700 . ?
C9 H9B 0.9700 . ?
C10 H10A 0.9700 . ?
C10 H10B 0.9700 . ?
C10 C11 1.517(3) . ?
C11 C12 1.391(3) . ?
C11 C18 1.406(3) . ?
C12 H12A 0.9300 . ?
C12 C13 1.406(3) . ?
C13 C14 1.519(3) . ?
C13 C15 1.394(3) . ?
C15 H15A 0.9300 . ?
C15 C16 1.392(3) . ?
C16 C17 1.495(3) . ?
C16 C18 1.398(3) . ?
C18 H18 0.9300 . ?
C19 H19A 0.9700 . ?
C19 H19B 0.9700 . ?
C19 C20 1.532(3) . ?
C20 H20A 0.9700 . ?
C20 H20B 0.9700 . ?
C20 C21 1.522(3) . ?
C21 H21A 0.9700 . ?
C21 H21B 0.9700 . ?
C22 H22A 0.9700 . ?
C22 H22B 0.9700 . ?
C22 C23 1.511(3) . ?
C23 C24 1.401(3) . ?
C23 C30 1.399(3) . ?
C24 H24 0.9300 . ?
C24 C25 1.402(3) . ?
C25 C26 1.500(3) . ?
C25 C27 1.398(3) . ?
C27 H27 0.9300 . ?
C27 C28 1.388(3) . ?
C28 C29 1.498(3) . ?
C28 C30 1.406(3) . ?
C30 H30 0.9300 . ?
C31 H31A 0.9700 . ?
C31 H31B 0.9700 . ?
C31 C32 1.513(3) . ?
C32 C33 1.401(3) . ?
C32 C39 1.400(3) . ?
C33 H33 0.9300 . ?
C33 C34 1.390(3) . ?
C34 C35 1.501(3) . ?
C34 C36 1.404(3) . ?
C36 H36 0.9300 . ?
C36 C37 1.396(3) . ?
C37 C38 1.506(3) . ?
C37 C39 1.395(3) . ?
C39 H39 0.9300 . ?
O17 H17A 0.8506 . ?
O17 H17B 0.8499 . ?
O18 H18A 0.8498 . ?
O18 H18B 0.8495 . ?
O19 H19C 0.8502 . ?
O19 H19D 0.8498 . ?

loop_
_geom_hbond_atom_site_label_D
_geom_hbond_atom_site_label_H
_geom_hbond_atom_site_label_A
_geom_hbond_distance_DH
_geom_hbond_distance_HA
_geom_hbond_distance_DA
_geom_hbond_angle_DHA
_geom_hbond_site_symmetry_A
_geom_hbond_publ_flag
O2 H2 O18 0.82 1.81 2.621(2) 170.3 . yes
O5 H5 O17 0.82 1.83 2.634(3) 164.6 . yes
O8 H8 N2 0.82 1.83 2.640(3) 167.0 1_545 yes
O10 H10 O19 0.82 1.73 2.550(3) 175.1 . yes
O12 H12 O13 0.82 1.92 2.740(2) 179.2 2_466 yes
O14 H14 O11 0.82 1.80 2.613(2) 173.8 2_466 yes
O15 H15 O7 0.82 1.80 2.606(2) 168.8 2_646 yes
O17 H17B O4 0.85 1.97 2.803(3) 168.3 1_645 yes
O18 H18A O4 0.85 2.08 2.895(3) 161.7 1_645 yes
O19 H19D O6 0.85 1.88 2.665(3) 153.9 1_475 yes

loop_
_geom_torsion_atom_site_label_1
_geom_torsion_atom_site_label_2
_geom_torsion_atom_site_label_3
_geom_torsion_atom_site_label_4
_geom_torsion
_geom_torsion_site_symmetry_1
_geom_torsion_site_symmetry_2
_geom_torsion_site_symmetry_3
_geom_torsion_site_symmetry_4
_geom_torsion_publ_flag
O1 C1 C2 C3 -7.6(3) . . . . ?
O1 C1 C2 C8 173.3(2) . . . . ?
O2 C1 C2 C3 172.4(2) . . . . ?
O2 C1 C2 C8 -6.8(3) . . . . ?
N1 C10 C11 C12 90.4(2) . . . . ?
N1 C10 C11 C18 -93.1(2) . . . . ?
N1 C19 C20 C21 -162.17(18) . . . . ?
N2 C22 C23 C24 54.3(3) . . . . ?
N2 C22 C23 C30 -134.0(2) . . . . ?
N2 C31 C32 C33 -88.6(2) . . . . ?
N2 C31 C32 C39 93.4(2) . . . . ?
C1 C2 C3 C4 -176.7(2) . . . . ?
C1 C2 C8 C7 178.3(2) . . . . ?
C2 C3 C4 C5 178.8(2) . . . . ?
C2 C3 C4 C6 -1.4(4) . . . . ?
C3 C2 C8 C7 -0.9(3) . . . . ?
C3 C4 C5 O3 0.1(3) . . . . ?
C3 C4 C5 O4 -179.1(3) . . . . ?
C3 C4 C6 C7 -1.1(4) . . . . ?
C4 C6 C7 C8 2.6(3) . . . . ?
C4 C6 C7 C9 176.6(2) . . . . ?
C5 C4 C6 C7 178.7(2) . . . . ?
C6 C4 C5 O3 -179.7(2) . . . . ?
C6 C4 C5 O4 1.1(4) . . . . ?
C6 C7 C8 C2 -1.6(3) . . . . ?
C6 C7 C9 N1 66.7(3) . . . . ?
C8 C2 C3 C4 2.4(3) . . . . ?
C8 C7 C9 N1 -119.5(2) . . . . ?
C9 N1 C10 C11 62.7(2) . . . . ?
C9 N1 C19 C20 79.5(2) . . . . ?
C9 C7 C8 C2 -175.6(2) . . . . ?
C10 N1 C9 C7 73.3(2) . . . . ?
C10 N1 C19 C20 -150.99(17) . . . . ?
C10 C11 C12 C13 176.65(18) . . . . ?
C10 C11 C18 C16 -178.06(18) . . . . ?
C11 C12 C13 C14 -179.29(18) . . . . ?
C11 C12 C13 C15 0.1(3) . . . . ?
C12 C11 C18 C16 -1.5(3) . . . . ?
C12 C13 C14 O7 177.33(19) . . . . ?
C12 C13 C14 O8 -1.6(3) . . . . ?
C12 C13 C15 C16 0.9(3) . . . . ?
C13 C15 C16 C17 175.36(18) . . . . ?
C13 C15 C16 C18 -2.1(3) . . . . ?
C14 C13 C15 C16 -179.76(18) . . . . ?
C15 C13 C14 O7 -2.0(3) . . . . ?
C15 C13 C14 O8 179.03(19) . . . . ?
C15 C16 C17 O5 -166.85(19) . . . . ?
C15 C16 C17 O6 10.1(3) . . . . ?
C15 C16 C18 C11 2.5(3) . . . . ?
C17 C16 C18 C11 -174.98(18) . . . . ?
C18 C11 C12 C13 0.3(3) . . . . ?
C18 C16 C17 O5 10.6(3) . . . . ?
C18 C16 C17 O6 -172.4(2) . . . . ?
C19 N1 C9 C7 -158.06(16) . . . . ?
C19 N1 C10 C11 -64.8(2) . . . . ?
C19 C20 C21 N2 -174.19(17) . . . . ?
C21 N2 C22 C23 -167.03(17) . . . . ?
C21 N2 C31 C32 -62.7(2) . . . . ?
C22 N2 C21 C20 77.4(2) . . . . ?
C22 N2 C31 C32 62.4(2) . . . . ?
C22 C23 C24 C25 170.97(18) . . . . ?
C22 C23 C30 C28 -169.41(18) . . . . ?
C23 C24 C25 C26 179.39(18) . . . . ?
C23 C24 C25 C27 -1.6(3) . . . . ?
C24 C23 C30 C28 2.3(3) . . . . ?
C24 C25 C26 O9 -3.8(3) . . . . ?
C24 C25 C26 O10 176.43(19) . . . . ?
C24 C25 C27 C28 2.3(3) . . . . ?
C25 C27 C28 C29 -177.65(17) . . . . ?
C25 C27 C28 C30 -0.7(3) . . . . ?
C26 C25 C27 C28 -178.69(18) . . . . ?
C27 C25 C26 O9 177.1(2) . . . . ?
C27 C25 C26 O10 -2.6(3) . . . . ?
C27 C28 C29 O11 7.4(3) . . . . ?
C27 C28 C29 O12 -173.48(18) . . . . ?
C27 C28 C30 C23 -1.6(3) . . . . ?
C29 C28 C30 C23 175.22(18) . . . . ?
C30 C23 C24 C25 -0.7(3) . . . . ?
C30 C28 C29 O11 -169.53(19) . . . . ?
C30 C28 C29 O12 9.6(3) . . . . ?
C31 N2 C21 C20 -155.62(18) . . . . ?
C31 N2 C22 C23 66.7(2) . . . . ?
C31 C32 C33 C34 -179.77(17) . . . . ?
C31 C32 C39 C37 178.11(18) . . . . ?
C32 C33 C34 C35 -177.05(17) . . . . ?
C32 C33 C34 C36 2.0(3) . . . . ?
C33 C32 C39 C37 0.1(3) . . . . ?
C33 C34 C35 O13 0.8(3) . . . . ?
C33 C34 C35 O14 179.25(17) . . . . ?
C33 C34 C36 C37 -0.6(3) . . . . ?
C34 C36 C37 C38 176.25(17) . . . . ?
C34 C36 C37 C39 -1.0(3) . . . . ?
C35 C34 C36 C37 178.40(17) . . . . ?
C36 C34 C35 O13 -178.25(18) . . . . ?
C36 C34 C35 O14 0.2(3) . . . . ?
C36 C37 C38 O15 -2.9(3) . . . . ?
C36 C37 C38 O16 177.9(2) . . . . ?
C36 C37 C39 C32 1.3(3) . . . . ?
C38 C37 C39 C32 -176.07(17) . . . . ?
C39 C32 C33 C34 -1.7(3) . . . . ?
C39 C37 C38 O15 174.38(18) . . . . ?
C39 C37 C38 O16 -4.8(3) . . . . ?
